data_7005217
loop_
_publ_author_name
'Beves, Jonathon E.'
'Constable, Edwin C.'
'Housecroft, Catherine E.'
'Neuburger, Markus'
'Schaffner, Silvia'
'Shardlow, Ellen J.'

_publ_section_title
;
 [n + n]-Heterometallomacrocyclic complexes (n &gt; or = 2) prepared
 from platinum(II)-centred ditopic 2,2':6',2''-terpyridine ligands:
 dimensional cataloguing by pulsed-field gradient spin-echo NMR
 spectroscopy.
;
_journal_issue 16
_journal_name_full 'Dalton transactions (Cambridge, England : 2003)'
_journal_page_first 1593
_journal_page_last 1602
_journal_paper_doi 10.1039/b618197j
_journal_year 2007
_chemical_formula_moiety 'C60 H78 N6 O2 P2 Pt1'
_chemical_formula_sum 'C60 H78 N6 O2 P2 Pt'
_chemical_formula_weight 1172.36
_space_group_IT_number 2
_symmetry_cell_setting triclinic
_symmetry_space_group_name_Hall '-P 1'
_symmetry_space_group_name_H-M 'P -1'
_atom_sites_solution_hydrogens geom
_atom_sites_solution_primary direct
_audit_creation_date 06-06-19
_audit_creation_method CRYSTALS_ver_12.84
_cell_angle_alpha 100.6520(6)
_cell_angle_beta 99.7287(6)
_cell_angle_gamma 91.2631(6)
_cell_formula_units_Z 1
_cell_length_a 9.3983(1)
_cell_length_b 10.9971(1)
_cell_length_c 13.7916(1)
_cell_measurement_reflns_used 6550
_cell_measurement_temperature 123
_cell_measurement_theta_max 28
_cell_measurement_theta_min 3
_cell_volume 1378.62(2)
_computing_cell_refinement 'DENZO/SCALEPACK (Otwinowski & Minor, 1997)'
_computing_data_collection 'COLLECT (Nonius, 1997-2001).'
_computing_data_reduction 'DENZO/SCALEPACK (Otwinowski & Minor, 1997)'
_computing_molecular_graphics 'CAMERON (Watkin et al., 1996)'
_computing_publication_material 'CRYSTALS (Betteridge et al., 2003)'
_computing_structure_refinement 'CRYSTALS (Betteridge et al., 2003)'
_computing_structure_solution 'SIR92 (Altomare et al., 1994)'
_diffrn_ambient_temperature 123
_diffrn_measured_fraction_theta_full 0.997
_diffrn_measured_fraction_theta_max 0.997
_diffrn_measurement_device_type 'Nonius KappaCCD'
_diffrn_measurement_method '\f & \w scans'
_diffrn_radiation_monochromator graphite
_diffrn_radiation_type 'Mo K\a'
_diffrn_radiation_wavelength 0.71073
_diffrn_reflns_av_R_equivalents 0.021
_diffrn_reflns_limit_h_max 12
_diffrn_reflns_limit_h_min -12
_diffrn_reflns_limit_k_max 14
_diffrn_reflns_limit_k_min -14
_diffrn_reflns_limit_l_max 17
_diffrn_reflns_limit_l_min -18
_diffrn_reflns_number 13016
_diffrn_reflns_theta_full 27.881
_diffrn_reflns_theta_max 27.881
_diffrn_reflns_theta_min 2.978
_diffrn_standards_number 0
_exptl_absorpt_coefficient_mu 2.651
_exptl_absorpt_correction_T_max 0.90
_exptl_absorpt_correction_T_min 0.65
_exptl_absorpt_correction_type multi-scan
_exptl_absorpt_process_details 'DENZO/SCALEPACK (Otwinowski & Minor, 1997)'
_exptl_crystal_colour yellow
_exptl_crystal_density_diffrn 1.412
_exptl_crystal_description plate
_exptl_crystal_F_000 604
_exptl_crystal_size_max 0.28
_exptl_crystal_size_mid 0.16
_exptl_crystal_size_min 0.04
_refine_diff_density_max 1.11
_refine_diff_density_min -1.20
_refine_ls_extinction_method None
_refine_ls_goodness_of_fit_ref 1.0943
_refine_ls_hydrogen_treatment constr
_refine_ls_matrix_type full
_refine_ls_number_parameters 322
_refine_ls_number_reflns 6490
_refine_ls_number_restraints 20
_refine_ls_R_factor_all 0.0206
_refine_ls_R_factor_gt 0.0203
_refine_ls_shift/su_max 0.007921
_refine_ls_structure_factor_coef F
_refine_ls_weighting_details
;
Method, part 1, Chebychev polynomial, (Watkin, 1994, Prince, 1982)
[weight] = 1.0/[A~0~*T~0~(x)+A~1~*T~1~(x) ... +A~n-1~]*T~n-1~(x)]
where A~i~ are the Chebychev coefficients listed below and x= Fcalc/Fmax
Method = Robust Weighting (Prince, 1982)
W = [weight] * [1-(deltaF/6*sigmaF)^2^]^2^
A~i~ are:
0.396 0.476 0.284 0.129 0.269E-01
;
_refine_ls_weighting_scheme calc
_refine_ls_wR_factor_all 0.0229
_refine_ls_wR_factor_gt 0.0228
_refine_ls_wR_factor_ref 0.0228
_reflns_limit_h_max 12
_reflns_limit_h_min -12
_reflns_limit_k_max 14
_reflns_limit_k_min -14
_reflns_limit_l_max 18
_reflns_limit_l_min 0
_reflns_number_gt 6490
_reflns_number_total 6490
_reflns_threshold_expression I>3.0\s(I)
_oxford_diffrn_Wilson_B_factor 0.00
_oxford_diffrn_Wilson_scale 0.00
_oxford_refine_ls_scale 0.20753(14)
_oxford_structure_analysis_title '11041210 ejs'
_cod_data_source_file b618197j.txt
_cod_data_source_block ejs
_cod_depositor_comments
;
The following automatic conversions were performed:
'_symmetry_cell_setting' value 'Triclinic' changed to 'triclinic'
according to '/home/saulius/struct/CIF-dictionaries/cif_core.dic'
dictionary named 'cif_core.dic' version 2.4.1 from 2010-06-29.

Automatic conversion script
Id: cif_fix_enum 1527 2010-12-29 10:47:43Z saulius 
;
_cod_original_formula_sum 'C60 H78 N6 O2 P2 Pt1'
_cod_database_code 7005217

loop_
_symmetry_equiv_pos_as_xyz
x,y,z
-x,-y,-z

loop_
_atom_site_label
_atom_site_type_symbol
_atom_site_fract_x
_atom_site_fract_y
_atom_site_fract_z
_atom_site_U_iso_or_equiv
_atom_site_occupancy
_atom_site_adp_type
_atom_site_refinement_flags_posn
_atom_site_refinement_flags_adp
_atom_site_refinement_flags_occupancy
_atom_site_disorder_assembly
_atom_site_disorder_group
_atom_site_attached_hydrogens
Pt1 Pt 0.5000 0.5000 0.5000 0.0157 1.0000 Uani S U . . . .
P1 P 0.60186(5) 0.68993(4) 0.49498(3) 0.0164 1.0000 Uani . U . . . .
O1 O 0.57273(16) 0.54413(13) 0.89530(10) 0.0256 1.0000 Uani . U . . . .
N1 N 0.11745(19) 0.66142(16) 1.02281(13) 0.0262 1.0000 Uani . . . . . .
N2 N 0.32702(17) 0.85392(14) 0.90932(11) 0.0211 1.0000 Uani . . . . . .
N3 N 0.62920(19) 0.98175(16) 0.82372(13) 0.0265 1.0000 Uani . . . . . .
C1 C 0.6706(2) 1.08850(19) 0.80034(16) 0.0286 1.0000 Uani . . . . . .
C2 C 0.5881(2) 1.19105(18) 0.80294(15) 0.0267 1.0000 Uani . . . . . .
C3 C 0.4556(2) 1.18412(19) 0.83290(16) 0.0296 1.0000 Uani . . . . . .
C4 C 0.4103(2) 1.07497(19) 0.85806(15) 0.0262 1.0000 Uani . . . . . .
C5 C 0.4994(2) 0.97524(17) 0.85125(13) 0.0207 1.0000 Uani . . . . . .
C6 C 0.4537(2) 0.85602(17) 0.87677(13) 0.0204 1.0000 Uani . . . . . .
C7 C 0.5408(2) 0.75496(17) 0.86671(13) 0.0219 1.0000 Uani . . . . . .
C8 C 0.4970(2) 0.64791(17) 0.89682(13) 0.0215 1.0000 Uani . . . . . .
C9 C 0.3679(2) 0.64560(17) 0.93367(13) 0.0220 1.0000 Uani . . . . . .
C10 C 0.2861(2) 0.74944(17) 0.93712(13) 0.0215 1.0000 Uani . . . . . .
C11 C 0.1446(2) 0.75041(17) 0.97256(13) 0.0215 1.0000 Uani . . . . . .
C12 C 0.0458(2) 0.83843(19) 0.95195(15) 0.0268 1.0000 Uani . . . . . .
C13 C -0.0847(2) 0.83677(19) 0.98608(17) 0.0305 1.0000 Uani . . . . . .
C14 C -0.1116(2) 0.7468(2) 1.04010(16) 0.0292 1.0000 Uani . . . . . .
C15 C -0.0088(2) 0.66167(19) 1.05581(15) 0.0278 1.0000 Uani . . . . . .
C16 C 0.6909(2) 0.53318(17) 0.83892(13) 0.0212 1.0000 Uani . U . . . .
C17 C 0.63606(17) 0.51659(14) 0.72513(14) 0.0165 1.0000 Uani . U . . . .
C18 C 0.59105(19) 0.51004(15) 0.64528(14) 0.0197 1.0000 Uani . U . . . .
C19 C 0.7406(2) 0.75703(16) 0.60254(13) 0.0207 1.0000 Uani . . . . . .
C20 C 0.8200(2) 0.87719(18) 0.59675(14) 0.0241 1.0000 Uani . . . . . .
C21 C 0.9442(2) 0.91618(19) 0.68513(15) 0.0270 1.0000 Uani . . . . . .
C22 C 1.0267(3) 1.0348(2) 0.6789(2) 0.0410 1.0000 Uani . . . . . .
C23 C 0.4730(2) 0.81119(17) 0.47942(14) 0.0215 1.0000 Uani . . . . . .
C24 C 0.4049(2) 0.86288(18) 0.57098(15) 0.0260 1.0000 Uani . . . . . .
C25 C 0.3065(2) 0.77165(18) 0.60309(15) 0.0253 1.0000 Uani . . . . . .
C26 C 0.1770(2) 0.7202(2) 0.52271(17) 0.0316 1.0000 Uani . . . . . .
C27 C 0.68808(19) 0.68237(16) 0.38509(13) 0.0201 1.0000 Uani . . . . . .
C28 C 0.7976(2) 0.58225(19) 0.37659(14) 0.0240 1.0000 Uani . . . . . .
C29 C 0.8637(2) 0.57139(19) 0.28216(15) 0.0281 1.0000 Uani . . . . . .
C30 C 0.9642(3) 0.4647(2) 0.27126(18) 0.0352 1.0000 Uani . . . . . .
H11 H 0.7633 1.0937 0.7801 0.0359 1.0000 Uiso R . . . . .
H21 H 0.6236 1.2647 0.7843 0.0337 1.0000 Uiso R . . . . .
H31 H 0.3935 1.2544 0.8359 0.0392 1.0000 Uiso R . . . . .
H41 H 0.3180 1.0657 0.8801 0.0349 1.0000 Uiso R . . . . .
H71 H 0.6295 0.7606 0.8399 0.0274 1.0000 Uiso R . . . . .
H91 H 0.3370 0.5748 0.9568 0.0279 1.0000 Uiso R . . . . .
H121 H 0.0695 0.9007 0.9144 0.0345 1.0000 Uiso R . . . . .
H131 H -0.1563 0.8976 0.9730 0.0382 1.0000 Uiso R . . . . .
H141 H -0.2028 0.7430 1.0657 0.0370 1.0000 Uiso R . . . . .
H151 H -0.0282 0.5976 1.0919 0.0359 1.0000 Uiso R . . . . .
H161 H 0.7566 0.6070 0.8620 0.0288 1.0000 Uiso R . . . . .
H162 H 0.7414 0.4608 0.8562 0.0285 1.0000 Uiso R . . . . .
H191 H 0.6949 0.7713 0.6617 0.0273 1.0000 Uiso R . . . . .
H192 H 0.8117 0.6945 0.6100 0.0275 1.0000 Uiso R . . . . .
H201 H 0.7510 0.9441 0.5958 0.0309 1.0000 Uiso R . . . . .
H202 H 0.8609 0.8658 0.5350 0.0318 1.0000 Uiso R . . . . .
H211 H 0.9031 0.9289 0.7470 0.0328 1.0000 Uiso R . . . . .
H212 H 1.0120 0.8494 0.6867 0.0329 1.0000 Uiso R . . . . .
H221 H 1.1057 1.0575 0.7367 0.0503 1.0000 Uiso R . . . . .
H222 H 0.9611 1.1032 0.6777 0.0494 1.0000 Uiso R . . . . .
H223 H 1.0696 1.0248 0.6185 0.0501 1.0000 Uiso R . . . . .
H231 H 0.5254 0.8788 0.4612 0.0290 1.0000 Uiso R . . . . .
H232 H 0.3951 0.7757 0.4228 0.0291 1.0000 Uiso R . . . . .
H241 H 0.4827 0.8961 0.6277 0.0327 1.0000 Uiso R . . . . .
H242 H 0.3461 0.9321 0.5544 0.0324 1.0000 Uiso R . . . . .
H251 H 0.2706 0.8166 0.6619 0.0334 1.0000 Uiso R . . . . .
H252 H 0.3621 0.7038 0.6220 0.0326 1.0000 Uiso R . . . . .
H261 H 0.1091 0.6703 0.5485 0.0404 1.0000 Uiso R . . . . .
H262 H 0.1261 0.7885 0.4993 0.0398 1.0000 Uiso R . . . . .
H263 H 0.2065 0.6681 0.4647 0.0403 1.0000 Uiso R . . . . .
H271 H 0.7350 0.7623 0.3862 0.0268 1.0000 Uiso R . . . . .
H272 H 0.6114 0.6643 0.3269 0.0267 1.0000 Uiso R . . . . .
H281 H 0.8737 0.5998 0.4365 0.0336 1.0000 Uiso R . . . . .
H282 H 0.7474 0.5041 0.3757 0.0330 1.0000 Uiso R . . . . .
H291 H 0.9182 0.6491 0.2844 0.0377 1.0000 Uiso R . . . . .
H292 H 0.7838 0.5584 0.2239 0.0383 1.0000 Uiso R . . . . .
H301 H 1.0044 0.4564 0.2088 0.0461 1.0000 Uiso R . . . . .
H302 H 1.0446 0.4792 0.3275 0.0462 1.0000 Uiso R . . . . .
H303 H 0.9108 0.3883 0.2711 0.0459 1.0000 Uiso R . . . . .

loop_
_atom_site_aniso_label
_atom_site_aniso_U_11
_atom_site_aniso_U_22
_atom_site_aniso_U_33
_atom_site_aniso_U_23
_atom_site_aniso_U_13
_atom_site_aniso_U_12
Pt1 0.01851(5) 0.01503(5) 0.01416(5) 0.00392(3) 0.00369(3) -0.00044(3)
P1 0.01879(19) 0.01577(19) 0.01524(19) 0.00440(15) 0.00378(15) -0.00108(15)
O1 0.0361(7) 0.0239(6) 0.0216(6) 0.0096(5) 0.0121(5) 0.0110(6)
N1 0.0297(8) 0.0266(8) 0.0251(8) 0.0086(6) 0.0078(6) 0.0050(6)
N2 0.0245(7) 0.0213(7) 0.0173(7) 0.0044(5) 0.0023(6) 0.0025(6)
N3 0.0287(8) 0.0230(8) 0.0285(8) 0.0038(6) 0.0078(7) 0.0018(6)
C1 0.0301(10) 0.0254(9) 0.0305(10) 0.0024(8) 0.0092(8) -0.0014(8)
C2 0.0362(10) 0.0215(8) 0.0227(9) 0.0058(7) 0.0050(7) -0.0020(7)
C3 0.0355(10) 0.0257(9) 0.0316(10) 0.0118(8) 0.0093(8) 0.0105(8)
C4 0.0274(9) 0.0268(9) 0.0277(9) 0.0100(7) 0.0085(7) 0.0061(7)
C5 0.0256(8) 0.0206(8) 0.0151(7) 0.0024(6) 0.0022(6) 0.0016(7)
C6 0.0259(8) 0.0206(8) 0.0141(7) 0.0028(6) 0.0019(6) 0.0022(7)
C7 0.0256(9) 0.0235(8) 0.0174(8) 0.0046(6) 0.0048(6) 0.0043(7)
C8 0.0281(9) 0.0227(8) 0.0140(7) 0.0039(6) 0.0033(6) 0.0067(7)
C9 0.0296(9) 0.0212(8) 0.0170(8) 0.0067(6) 0.0055(7) 0.0021(7)
C10 0.0258(9) 0.0230(8) 0.0154(7) 0.0038(6) 0.0024(6) 0.0019(7)
C11 0.0242(8) 0.0215(8) 0.0178(8) 0.0030(6) 0.0020(6) 0.0011(7)
C12 0.0266(9) 0.0251(9) 0.0292(9) 0.0074(7) 0.0038(7) 0.0026(7)
C13 0.0248(9) 0.0261(9) 0.0397(11) 0.0054(8) 0.0036(8) 0.0040(7)
C14 0.0253(9) 0.0289(10) 0.0325(10) 0.0010(8) 0.0077(8) -0.0004(7)
C15 0.0310(10) 0.0271(9) 0.0277(9) 0.0083(7) 0.0087(8) 0.0014(8)
C16 0.0240(8) 0.0200(7) 0.0200(7) 0.0043(6) 0.0043(6) 0.0057(6)
C17 0.0139(6) 0.0080(6) 0.0295(7) 0.0046(5) 0.0085(5) -0.0001(5)
C18 0.0205(7) 0.0139(7) 0.0265(7) 0.0035(6) 0.0100(6) -0.0011(6)
C19 0.0238(8) 0.0197(8) 0.0182(8) 0.0045(6) 0.0020(6) -0.0023(6)
C20 0.0256(9) 0.0234(8) 0.0226(8) 0.0057(7) 0.0018(7) -0.0067(7)
C21 0.0225(9) 0.0284(9) 0.0272(9) 0.0015(7) 0.0010(7) -0.0024(7)
C22 0.0358(12) 0.0403(12) 0.0414(13) 0.0020(10) 0.0001(10) -0.0191(10)
C23 0.0230(8) 0.0190(8) 0.0244(8) 0.0086(6) 0.0049(7) 0.0005(6)
C24 0.0254(9) 0.0226(9) 0.0290(9) 0.0010(7) 0.0059(7) 0.0019(7)
C25 0.0245(9) 0.0260(9) 0.0272(9) 0.0064(7) 0.0073(7) 0.0049(7)
C26 0.0243(9) 0.0334(10) 0.0366(11) 0.0056(8) 0.0063(8) -0.0018(8)
C27 0.0226(8) 0.0206(8) 0.0182(8) 0.0053(6) 0.0048(6) 0.0000(6)
C28 0.0228(8) 0.0297(9) 0.0220(8) 0.0086(7) 0.0071(7) 0.0024(7)
C29 0.0325(10) 0.0293(10) 0.0257(9) 0.0059(7) 0.0134(8) 0.0025(8)
C30 0.0343(11) 0.0393(12) 0.0350(11) 0.0066(9) 0.0143(9) 0.0090(9)

loop_
_atom_type_symbol
_atom_type_scat_dispersion_real
_atom_type_scat_dispersion_imag
_atom_type_scat_Cromer_Mann_a1
_atom_type_scat_Cromer_Mann_b1
_atom_type_scat_Cromer_Mann_a2
_atom_type_scat_Cromer_Mann_b2
_atom_type_scat_Cromer_Mann_a3
_atom_type_scat_Cromer_Mann_b3
_atom_type_scat_Cromer_Mann_a4
_atom_type_scat_Cromer_Mann_b4
_atom_type_scat_Cromer_Mann_c
_atom_type_scat_source
C 0.0033 0.0016 2.3100 20.8439 1.0200 10.2075 1.5886 0.5687 0.8650 51.6512 0.2156 'International Tables Vol C 4.2.6.8 and 6.1.1.4'
H 0.0000 0.0000 0.4930 10.5109 0.3229 26.1257 0.1402 3.1424 0.0408 57.7998 0.0030 'International Tables Vol C 4.2.6.8 and 6.1.1.4'
N 0.0061 0.0033 12.2126 0.0057 3.1322 9.8933 2.0125 28.9975 1.1663 0.5826 -11.5290 'International Tables Vol C 4.2.6.8 and 6.1.1.4'
O 0.0106 0.0060 3.0485 13.2771 2.2868 5.7011 1.5463 0.3239 0.8670 32.9089 0.2508 'International Tables Vol C 4.2.6.8 and 6.1.1.4'
P 0.1023 0.0942 6.4345 1.9067 4.1791 27.1570 1.7800 0.5260 1.4908 68.1645 1.1149 'International Tables Vol C 4.2.6.8 and 6.1.1.4'
Pt -1.7033 8.3905 27.0059 1.5129 17.7639 8.8117 15.7131 0.4246 5.7837 38.6103 11.6883 'International Tables Vol C 4.2.6.8 and 6.1.1.4'

loop_
_geom_angle_atom_site_label_1
_geom_angle_site_symmetry_1
_geom_angle_atom_site_label_2
_geom_angle_site_symmetry_2
_geom_angle_atom_site_label_3
_geom_angle_site_symmetry_3
_geom_angle
_geom_angle_publ_flag
C18 2_666 Pt1 . P1 2_666 92.67(5) yes
C18 2_666 Pt1 . P1 . 87.33(5) yes
P1 2_666 Pt1 . P1 . 179.995 yes
C18 2_666 Pt1 . C18 . 179.994 yes
P1 2_666 Pt1 . C18 . 87.33(5) yes
P1 . Pt1 . C18 . 92.67(5) yes
Pt1 . P1 . C19 . 115.74(6) yes
Pt1 . P1 . C23 . 115.08(6) yes
C19 . P1 . C23 . 105.84(8) yes
Pt1 . P1 . C27 . 111.12(6) yes
C19 . P1 . C27 . 105.69(8) yes
C23 . P1 . C27 . 102.10(8) yes
C8 . O1 . C16 . 117.35(14) yes
C11 . N1 . C15 . 117.48(17) yes
C6 . N2 . C10 . 117.34(16) yes
C1 . N3 . C5 . 117.37(17) yes
N3 . C1 . C2 . 124.05(19) yes
N3 . C1 . H11 . 117.9 no
C2 . C1 . H11 . 118.1 no
C1 . C2 . C3 . 118.15(18) yes
C1 . C2 . H21 . 119.9 no
C3 . C2 . H21 . 122.0 no
C2 . C3 . C4 . 119.04(18) yes
C2 . C3 . H31 . 121.0 no
C4 . C3 . H31 . 120.0 no
C3 . C4 . C5 . 118.89(18) yes
C3 . C4 . H41 . 122.1 no
C5 . C4 . H41 . 119.0 no
C4 . C5 . N3 . 122.48(17) yes
C4 . C5 . C6 . 120.39(17) yes
N3 . C5 . C6 . 117.12(16) yes
C5 . C6 . N2 . 116.02(16) yes
C5 . C6 . C7 . 120.32(17) yes
N2 . C6 . C7 . 123.65(17) yes
C6 . C7 . C8 . 118.03(17) yes
C6 . C7 . H71 . 120.1 no
C8 . C7 . H71 . 121.9 no
C7 . C8 . O1 . 124.89(17) yes
C7 . C8 . C9 . 118.94(17) yes
O1 . C8 . C9 . 116.15(16) yes
C8 . C9 . C10 . 118.60(17) yes
C8 . C9 . H91 . 120.7 no
C10 . C9 . H91 . 120.7 no
C9 . C10 . N2 . 123.36(17) yes
C9 . C10 . C11 . 120.83(17) yes
N2 . C10 . C11 . 115.81(16) yes
C10 . C11 . N1 . 116.79(16) yes
C10 . C11 . C12 . 120.77(17) yes
N1 . C11 . C12 . 122.43(18) yes
C11 . C12 . C13 . 119.28(19) yes
C11 . C12 . H121 . 119.7 no
C13 . C12 . H121 . 121.0 no
C12 . C13 . C14 . 118.42(19) yes
C12 . C13 . H131 . 121.2 no
C14 . C13 . H131 . 120.4 no
C13 . C14 . C15 . 118.61(19) yes
C13 . C14 . H141 . 120.7 no
C15 . C14 . H141 . 120.7 no
C14 . C15 . N1 . 123.74(19) yes
C14 . C15 . H151 . 118.9 no
N1 . C15 . H151 . 117.4 no
O1 . C16 . C17 . 111.92(14) yes
O1 . C16 . H161 . 109.1 no
C17 . C16 . H161 . 110.0 no
O1 . C16 . H162 . 104.9 no
C17 . C16 . H162 . 111.6 no
H161 . C16 . H162 . 109.1 no
C16 . C17 . C18 . 175.70(18) yes
Pt1 . C18 . C17 . 177.55(16) yes
P1 . C19 . C20 . 116.83(13) yes
P1 . C19 . H191 . 107.7 no
C20 . C19 . H191 . 108.6 no
P1 . C19 . H192 . 106.6 no
C20 . C19 . H192 . 108.2 no
H191 . C19 . H192 . 108.6 no
C19 . C20 . C21 . 111.91(16) yes
C19 . C20 . H201 . 109.4 no
C21 . C20 . H201 . 109.2 no
C19 . C20 . H202 . 109.5 no
C21 . C20 . H202 . 107.8 no
H201 . C20 . H202 . 108.9 no
C20 . C21 . C22 . 112.40(18) yes
C20 . C21 . H211 . 107.9 no
C22 . C21 . H211 . 109.6 no
C20 . C21 . H212 . 109.3 no
C22 . C21 . H212 . 108.7 no
H211 . C21 . H212 . 108.9 no
C21 . C22 . H221 . 110.5 no
C21 . C22 . H222 . 110.2 no
H221 . C22 . H222 . 109.1 no
C21 . C22 . H223 . 111.5 no
H221 . C22 . H223 . 107.5 no
H222 . C22 . H223 . 108.0 no
P1 . C23 . C24 . 116.15(13) yes
P1 . C23 . H231 . 106.6 no
C24 . C23 . H231 . 108.9 no
P1 . C23 . H232 . 107.1 no
C24 . C23 . H232 . 108.9 no
H231 . C23 . H232 . 109.0 no
C23 . C24 . C25 . 115.66(16) yes
C23 . C24 . H241 . 108.8 no
C25 . C24 . H241 . 109.0 no
C23 . C24 . H242 . 107.5 no
C25 . C24 . H242 . 107.3 no
H241 . C24 . H242 . 108.4 no
C24 . C25 . C26 . 113.48(17) yes
C24 . C25 . H251 . 107.1 no
C26 . C25 . H251 . 108.3 no
C24 . C25 . H252 . 109.3 no
C26 . C25 . H252 . 109.5 no
H251 . C25 . H252 . 109.1 no
C25 . C26 . H261 . 111.5 no
C25 . C26 . H262 . 109.4 no
H261 . C26 . H262 . 108.6 no
C25 . C26 . H263 . 111.6 no
H261 . C26 . H263 . 108.0 no
H262 . C26 . H263 . 107.5 no
P1 . C27 . C28 . 113.13(12) yes
P1 . C27 . H271 . 109.9 no
C28 . C27 . H271 . 109.6 no
P1 . C27 . H272 . 106.7 no
C28 . C27 . H272 . 109.1 no
H271 . C27 . H272 . 108.3 no
C27 . C28 . C29 . 113.14(16) yes
C27 . C28 . H281 . 108.8 no
C29 . C28 . H281 . 110.4 no
C27 . C28 . H282 . 107.4 no
C29 . C28 . H282 . 108.8 no
H281 . C28 . H282 . 108.3 no
C28 . C29 . C30 . 112.28(17) yes
C28 . C29 . H291 . 108.9 no
C30 . C29 . H291 . 109.1 no
C28 . C29 . H292 . 108.0 no
C30 . C29 . H292 . 109.6 no
H291 . C29 . H292 . 108.9 no
C29 . C30 . H301 . 112.0 no
C29 . C30 . H302 . 109.5 no
H301 . C30 . H302 . 108.1 no
C29 . C30 . H303 . 109.0 no
H301 . C30 . H303 . 109.0 no
H302 . C30 . H303 . 109.3 no

loop_
_geom_bond_atom_site_label_1
_geom_bond_site_symmetry_1
_geom_bond_atom_site_label_2
_geom_bond_site_symmetry_2
_geom_bond_distance
_geom_bond_publ_flag
Pt1 . C18 2_666 2.0233(19) yes
Pt1 . P1 2_666 2.2960(4) yes
Pt1 . P1 . 2.2960(4) yes
Pt1 . C18 . 2.0233(19) yes
P1 . C19 . 1.8290(18) yes
P1 . C23 . 1.8382(19) yes
P1 . C27 . 1.8254(18) yes
O1 . C8 . 1.357(2) yes
O1 . C16 . 1.455(2) yes
N1 . C11 . 1.343(2) yes
N1 . C15 . 1.340(3) yes
N2 . C6 . 1.343(2) yes
N2 . C10 . 1.345(2) yes
N3 . C1 . 1.340(3) yes
N3 . C5 . 1.342(3) yes
C1 . C2 . 1.381(3) yes
C1 . H11 . 0.962 no
C2 . C3 . 1.382(3) yes
C2 . H21 . 0.963 no
C3 . C4 . 1.387(3) yes
C3 . H31 . 0.977 no
C4 . C5 . 1.393(3) yes
C4 . H41 . 0.976 no
C5 . C6 . 1.491(3) yes
C6 . C7 . 1.395(3) yes
C7 . C8 . 1.394(3) yes
C7 . H71 . 0.973 no
C8 . C9 . 1.394(3) yes
C9 . C10 . 1.388(3) yes
C9 . H91 . 0.952 no
C10 . C11 . 1.492(3) yes
C11 . C12 . 1.390(3) yes
C12 . C13 . 1.387(3) yes
C12 . H121 . 0.974 no
C13 . C14 . 1.386(3) yes
C13 . H131 . 0.978 no
C14 . C15 . 1.379(3) yes
C14 . H141 . 0.984 no
C15 . H151 . 0.966 no
C16 . C17 . 1.542(2) yes
C16 . H161 . 0.979 no
C16 . H162 . 0.981 no
C17 . C18 . 1.099(3) yes
C19 . C20 . 1.525(2) yes
C19 . H191 . 0.974 no
C19 . H192 . 0.976 no
C20 . C21 . 1.528(3) yes
C20 . H201 . 0.992 no
C20 . H202 . 0.980 no
C21 . C22 . 1.527(3) yes
C21 . H211 . 0.984 no
C21 . H212 . 0.984 no
C22 . H221 . 0.983 no
C22 . H222 . 0.984 no
C22 . H223 . 0.975 no
C23 . C24 . 1.533(3) yes
C23 . H231 . 0.976 no
C23 . H232 . 0.990 no
C24 . C25 . 1.523(3) yes
C24 . H241 . 0.985 no
C24 . H242 . 0.989 no
C25 . C26 . 1.521(3) yes
C25 . H251 . 0.983 no
C25 . H252 . 0.970 no
C26 . H261 . 0.984 no
C26 . H262 . 0.975 no
C26 . H263 . 0.979 no
C27 . C28 . 1.526(3) yes
C27 . H271 . 0.971 no
C27 . H272 . 0.970 no
C28 . C29 . 1.521(3) yes
C28 . H281 . 0.983 no
C28 . H282 . 0.969 no
C29 . C30 . 1.524(3) yes
C29 . H291 . 0.979 no
C29 . H292 . 0.989 no
C30 . H301 . 0.987 no
C30 . H302 . 0.974 no
C30 . H303 . 0.969 no
